data_4127493
loop_
_publ_author_name
'Yin, Jianhao'
'Li, Jiapeng'
'Wang, Gao-Xiang'
'Yin, Zhu-Bao'
'Zhang, Wen-Xiong'
'Xi, Zhenfeng'

_publ_section_title
;
 Dinitrogen Functionalization Affording Chromium Hydrazido Complex.
;
_journal_issue 10
_journal_name_full 'Journal of the American Chemical Society'
_journal_page_first 4241
_journal_page_last 4247
_journal_paper_doi 10.1021/jacs.9b00822
_journal_volume 141
_journal_year 2019
_chemical_formula_moiety 'C31 H46 Cl Cr P'
_chemical_formula_sum 'C31 H46 Cl Cr P'
_chemical_formula_weight 537.10
_space_group_crystal_system monoclinic
_space_group_IT_number 14
_space_group_name_Hall '-P 2yn'
_space_group_name_H-M_alt 'P 1 21/n 1'
_symmetry_space_group_name_Hall '-P 2yn'
_symmetry_space_group_name_H-M 'P 1 21/n 1'
_atom_sites_solution_hydrogens geom
_atom_sites_solution_primary direct
_audit_creation_date 2018-12-13
_audit_creation_method
;
Olex2 1.2
(compiled 2018.05.29 svn.r3508 for OlexSys, GUI svn.r5506)
;
_cell_angle_alpha 90
_cell_angle_beta 99.642(3)
_cell_angle_gamma 90
_cell_formula_units_Z 4
_cell_length_a 10.8191(3)
_cell_length_b 16.7850(3)
_cell_length_c 16.1306(4)
_cell_measurement_reflns_used 14574
_cell_measurement_temperature 179.99(14)
_cell_measurement_theta_max 29.2630
_cell_measurement_theta_min 3.6470
_cell_volume 2887.91(12)
_computing_cell_refinement 'CrysAlisPro 1.171.39.33c (Rigaku OD, 2017)'
_computing_data_collection 'CrysAlisPro 1.171.39.33c (Rigaku OD, 2017)'
_computing_data_reduction 'CrysAlisPro 1.171.39.33c (Rigaku OD, 2017)'
_computing_molecular_graphics 'Olex2 (Dolomanov et al., 2009)'
_computing_publication_material 'Olex2 (Dolomanov et al., 2009)'
_computing_structure_refinement 'ShelXL (Sheldrick, 2015)'
_computing_structure_solution 'ShelXS (Sheldrick, 2008)'
_diffrn_ambient_environment N~2~
_diffrn_ambient_temperature 179.99(14)
_diffrn_detector 'CCD plate'
_diffrn_measured_fraction_theta_full 0.998
_diffrn_measured_fraction_theta_max 0.998
_diffrn_measurement_details
;
List of Runs (angles in degrees, time in seconds):

  # Type    Start    End  Width  t~exp~   \w     \q     \k     \f   Frames
--------------------------------------------------------------------------
  1  \w    -32.00  43.00   0.50    2.00    --  -15.70 -38.00-120.00  150
  2  \w    -15.00  30.00   0.50    2.00    --  -15.70 -82.00 -30.00   90
  3  \w    -41.00 -13.00   0.50    2.00    --  -15.70  77.00  60.00   56
  4  \w    -49.00  67.00   0.50    2.00    --  -15.70  57.00 -90.00  232
  5  \w    -56.00 -30.00   0.50    2.00    --  -15.70  77.00-120.00   52
  6  \w    -18.00  33.00   0.50    2.00    --   15.80 -82.00 150.00  102
  7  \w    -13.00 102.00   0.50    2.00    --   15.80  57.00  30.00  230
  8  \w    -74.00  27.00   0.50    2.00    --   15.80 -57.00  90.00  202
  9  \w    -25.00  61.00   0.50    2.00    --   15.80 -82.00-180.00  172
;
_diffrn_measurement_device 'four-circle diffractometer'
_diffrn_measurement_device_type 'XtaLAB AFC12 (RINC): Kappa single'
_diffrn_measurement_method '\w scans'
_diffrn_orient_matrix_type 'CrysAlisPro convention (1999,Acta A55,543-557)'
_diffrn_orient_matrix_UB_11 -0.0321527000
_diffrn_orient_matrix_UB_12 -0.0357006000
_diffrn_orient_matrix_UB_13 -0.0135959000
_diffrn_orient_matrix_UB_21 0.0580804000
_diffrn_orient_matrix_UB_22 -0.0203376000
_diffrn_orient_matrix_UB_23 0.0034935000
_diffrn_orient_matrix_UB_31 -0.0033472000
_diffrn_orient_matrix_UB_32 -0.0098494000
_diffrn_orient_matrix_UB_33 0.0423673000
_diffrn_radiation_monochromator mirror
_diffrn_radiation_probe x-ray
_diffrn_radiation_type MoK\a
_diffrn_radiation_wavelength 0.71073
_diffrn_reflns_av_R_equivalents 0.0435
_diffrn_reflns_av_unetI/netI 0.0301
_diffrn_reflns_Laue_measured_fraction_full 0.998
_diffrn_reflns_Laue_measured_fraction_max 0.998
_diffrn_reflns_limit_h_max 13
_diffrn_reflns_limit_h_min -13
_diffrn_reflns_limit_k_max 20
_diffrn_reflns_limit_k_min -20
_diffrn_reflns_limit_l_max 19
_diffrn_reflns_limit_l_min -19
_diffrn_reflns_number 31931
_diffrn_reflns_point_group_measured_fraction_full 0.998
_diffrn_reflns_point_group_measured_fraction_max 0.998
_diffrn_reflns_theta_full 25.242
_diffrn_reflns_theta_max 26.020
_diffrn_reflns_theta_min 3.464
_diffrn_source 'Rotating-anode X-ray tube'
_diffrn_source_type 'Rigaku (Mo) X-ray Source'
_exptl_absorpt_coefficient_mu 0.561
_exptl_absorpt_correction_T_max 1.00000
_exptl_absorpt_correction_T_min 0.74410
_exptl_absorpt_correction_type multi-scan
_exptl_absorpt_process_details
;
CrysAlisPro 1.171.39.33c (Rigaku Oxford Diffraction, 2017)
Empirical absorption correction using spherical harmonics,
 implemented in SCALE3 ABSPACK scaling algorithm.
;
_exptl_crystal_colour 'metallic dark brown'
_exptl_crystal_colour_lustre metallic
_exptl_crystal_colour_modifier dark
_exptl_crystal_colour_primary brown
_exptl_crystal_density_diffrn 1.235
_exptl_crystal_description block
_exptl_crystal_F_000 1152
_exptl_crystal_size_max 0.05
_exptl_crystal_size_mid 0.03
_exptl_crystal_size_min 0.01
_refine_diff_density_max 1.784
_refine_diff_density_min -0.688
_refine_diff_density_rms 0.067
_refine_ls_extinction_method none
_refine_ls_goodness_of_fit_ref 1.044
_refine_ls_hydrogen_treatment constr
_refine_ls_matrix_type full
_refine_ls_number_parameters 375
_refine_ls_number_reflns 5675
_refine_ls_number_restraints 0
_refine_ls_restrained_S_all 1.044
_refine_ls_R_factor_all 0.0765
_refine_ls_R_factor_gt 0.0656
_refine_ls_shift/su_max 0.001
_refine_ls_shift/su_mean 0.000
_refine_ls_structure_factor_coef Fsqd
_refine_ls_weighting_details 'w=1/[\s^2^(Fo^2^)+(0.0876P)^2^+4.6683P] where P=(Fo^2^+2Fc^2^)/3'
_refine_ls_weighting_scheme calc
_refine_ls_wR_factor_gt 0.1782
_refine_ls_wR_factor_ref 0.1855
_reflns_Friedel_coverage 0.000
_reflns_number_gt 4696
_reflns_number_total 5675
_reflns_threshold_expression 'I > 2\s(I)'
_cod_data_source_file ja9b00822_si_002.cif
_cod_data_source_block 2b
_cod_database_code 4127493
_shelx_shelxl_version_number 2016/6
_chemical_oxdiff_formula 'Cr C H P Cl'
_chemical_oxdiff_usercomment zyh180501f,Zn,epN3
_shelx_space_group_comment
;
The symmetry employed for this shelxl refinement is uniquely defined
by the following loop, which should always be used as a source of
symmetry information in preference to the above space-group names.
They are only intended as comments.
;
_reflns_odcompleteness_completeness 99.66
_reflns_odcompleteness_iscentric 1
_reflns_odcompleteness_theta 27.42
_olex2_refinement_description
;
1. Fixed Uiso
 At 1.2 times of:
  All C(H) groups, All C(H,H) groups
 At 1.5 times of:
  All C(H,H,H) groups
2. Others
 Sof(P1)=Sof(C0AA)=Sof(H0AA)=Sof(C3AA)=Sof(H3AA)=Sof(H3AB)=Sof(C5AA)=Sof(H5AA)=
 Sof(H5AB)=Sof(C8AA)=Sof(H8AA)=Sof(H8AB)=Sof(H20A)=Sof(C29)=Sof(H29A)=Sof(H29B)=
 Sof(C31)=Sof(H31A)=Sof(H31B)=1-FVAR(1)
 Sof(P2)=Sof(C4AA)=Sof(H4AA)=Sof(H4AB)=Sof(C7AA)=Sof(H7AA)=Sof(H7AB)=Sof(H20)=
 Sof(C26)=Sof(H26)=Sof(C27)=Sof(H27A)=Sof(H27B)=Sof(C28)=Sof(H28A)=Sof(H28B)=
 Sof(C30)=Sof(H30A)=Sof(H30B)=FVAR(1)
3.a Ternary CH refined with riding coordinates:
 C0AA(H0AA), C20(H20), C20(H20A), C26(H26)
3.b Secondary CH2 refined with riding coordinates:
 C3AA(H3AA,H3AB), C4AA(H4AA,H4AB), C5AA(H5AA,H5AB), C6(H6A,H6B), C7AA(H7AA,
 H7AB), C8(H8A,H8B), C8AA(H8AA,H8AB), C10(H10A,H10B), C12(H12A,H12B), C21(H21A,
 H21B), C22(H22A,H22B), C23(H23A,H23B), C24(H24A,H24B), C25(H25A,H25B),
 C27(H27A,H27B), C28(H28A,H28B), C29(H29A,H29B), C30(H30A,H30B), C31(H31A,H31B)
3.c Aromatic/amide H refined with riding coordinates:
 C15(H15), C16(H16), C17(H17), C18(H18)
3.d Idealised Me refined as rotating group:
 C7(H7A,H7B,H7C), C9(H9A,H9B,H9C), C11(H11A,H11B,H11C), C13(H13A,H13B,H13C)
;
_olex2_submission_special_instructions 'No special instructions were received'
_oxdiff_exptl_absorpt_empirical_details
;
Empirical correction (ABSPACK) includes:
- Absorption correction using spherical harmonics
- Frame scaling
;
_oxdiff_exptl_absorpt_empirical_full_max 4.472
_oxdiff_exptl_absorpt_empirical_full_min 0.614

loop_
_space_group_symop_operation_xyz
'x, y, z'
'-x+1/2, y+1/2, -z+1/2'
'-x, -y, -z'
'x-1/2, -y-1/2, z-1/2'

loop_
_atom_site_label
_atom_site_type_symbol
_atom_site_fract_x
_atom_site_fract_y
_atom_site_fract_z
_atom_site_U_iso_or_equiv
_atom_site_adp_type
_atom_site_occupancy
_atom_site_site_symmetry_order
_atom_site_calc_flag
_atom_site_refinement_flags_posn
_atom_site_refinement_flags_occupancy
_atom_site_disorder_assembly
_atom_site_disorder_group
Cr1 Cr 0.47707(5) 0.12130(3) 0.28923(4) 0.0452(2) Uani 1 1 d . . . .
Cl1 Cl 0.32452(12) 0.12320(7) 0.37052(10) 0.0787(4) Uani 1 1 d . . . .
P1 P 0.4247(6) 0.2187(4) 0.1647(4) 0.0253(9) Uani 0.457(10) 1 d . P A 2
P2 P 0.4201(6) 0.2204(4) 0.1907(3) 0.0299(8) Uani 0.543(10) 1 d . P A 1
C0AA C 0.2842(6) 0.2019(4) 0.0830(6) 0.0259(17) Uani 0.457(10) 1 d . P A 2
H0AA H 0.303387 0.215508 0.027491 0.031 Uiso 0.457(10) 1 calc R P A 2
C1 C 0.6286(3) 0.09543(18) 0.21550(19) 0.0307(6) Uani 1 1 d . . . .
C2 C 0.6892(3) 0.11805(18) 0.2981(2) 0.0329(7) Uani 1 1 d . . . .
C3 C 0.6578(3) 0.0602(2) 0.3549(2) 0.0418(8) Uani 1 1 d . . . .
C3AA C 0.1574(8) 0.0945(6) -0.0005(8) 0.043(2) Uani 0.457(10) 1 d . P A 2
H3AA H 0.187702 0.118494 -0.048014 0.052 Uiso 0.457(10) 1 calc R P A 2
H3AB H 0.144585 0.037964 -0.011055 0.052 Uiso 0.457(10) 1 calc R P A 2
C4 C 0.5814(3) 0.0008(2) 0.3073(2) 0.0431(8) Uani 1 1 d . . . .
C4AA C 0.0366(8) 0.1345(5) 0.0148(6) 0.055(2) Uani 0.543(10) 1 d . P A 2
H4AA H 0.013848 0.117637 0.067801 0.066 Uiso 0.543(10) 1 calc R P A 2
H4AB H -0.032374 0.123331 -0.030385 0.066 Uiso 0.543(10) 1 calc R P A 2
C5 C 0.5679(3) 0.02022(18) 0.2214(2) 0.0376(7) Uani 1 1 d . . . .
C5AA C 0.0756(15) 0.2297(8) 0.0170(6) 0.038(4) Uani 0.457(10) 1 d . P A 2
H5AA H 0.115317 0.242804 -0.030856 0.045 Uiso 0.457(10) 1 calc R P A 2
H5AB H 0.001761 0.262854 0.015239 0.045 Uiso 0.457(10) 1 calc R P A 2
C6 C 0.5099(3) -0.0301(2) 0.1479(3) 0.0566(11) Uani 1 1 d . . . .
H6A H 0.475049 0.004517 0.101728 0.068 Uiso 1 1 calc R . . .
H6B H 0.441530 -0.060764 0.163833 0.068 Uiso 1 1 calc R . . .
C7 C 0.6026(4) -0.0863(3) 0.1186(3) 0.0658(12) Uani 1 1 d . . . .
H7A H 0.560829 -0.117481 0.072326 0.099 Uiso 1 1 calc GR . . .
H7B H 0.636869 -0.121089 0.163952 0.099 Uiso 1 1 calc GR . . .
H7C H 0.668980 -0.056242 0.100918 0.099 Uiso 1 1 calc GR . . .
C7AA C 0.2123(10) 0.2557(5) 0.0610(7) 0.060(3) Uani 0.543(10) 1 d . P A 1
H7AA H 0.266576 0.255889 0.018862 0.072 Uiso 0.543(10) 1 calc R P A 1
H7AB H 0.210548 0.309176 0.083602 0.072 Uiso 0.543(10) 1 calc R P A 1
C8 C 0.5306(4) -0.0736(2) 0.3426(3) 0.0657(13) Uani 1 1 d . . . .
H8A H 0.507506 -0.060865 0.396607 0.079 Uiso 1 1 calc R . . .
H8B H 0.455140 -0.089945 0.305227 0.079 Uiso 1 1 calc R . . .
C8AA C 0.2561(18) 0.1099(12) 0.0871(17) 0.050(6) Uani 0.457(10) 1 d . P A 2
H8AA H 0.218339 0.097001 0.135922 0.060 Uiso 0.457(10) 1 calc R P A 2
H8AB H 0.331877 0.078632 0.088658 0.060 Uiso 0.457(10) 1 calc R P A 2
C9 C 0.6206(4) -0.1417(3) 0.3537(4) 0.0692(13) Uani 1 1 d . . . .
H9A H 0.659466 -0.146637 0.304645 0.104 Uiso 1 1 calc GR . . .
H9B H 0.576327 -0.190002 0.361537 0.104 Uiso 1 1 calc GR . . .
H9C H 0.683716 -0.132404 0.402072 0.104 Uiso 1 1 calc GR . . .
C10 C 0.6986(5) 0.0585(3) 0.4483(3) 0.0703(13) Uani 1 1 d . . . .
H10A H 0.636293 0.029736 0.473262 0.084 Uiso 1 1 calc R . . .
H10B H 0.700887 0.112759 0.469246 0.084 Uiso 1 1 calc R . . .
C11 C 0.8245(5) 0.0208(3) 0.4770(3) 0.0761(14) Uani 1 1 d . . . .
H11A H 0.825950 -0.031334 0.452688 0.114 Uiso 1 1 calc GR . . .
H11B H 0.839405 0.016448 0.537229 0.114 Uiso 1 1 calc GR . . .
H11C H 0.888678 0.053129 0.459538 0.114 Uiso 1 1 calc GR . . .
C12 C 0.7731(3) 0.1897(2) 0.3176(2) 0.0395(7) Uani 1 1 d . . . .
H12A H 0.772561 0.205981 0.375285 0.047 Uiso 1 1 calc R . . .
H12B H 0.739515 0.233372 0.281305 0.047 Uiso 1 1 calc R . . .
C13 C 0.9074(3) 0.1743(2) 0.3062(3) 0.0488(9) Uani 1 1 d . . . .
H13A H 0.908533 0.156761 0.249630 0.073 Uiso 1 1 calc GR . . .
H13B H 0.943335 0.133809 0.344892 0.073 Uiso 1 1 calc GR . . .
H13C H 0.955228 0.222459 0.316667 0.073 Uiso 1 1 calc GR . . .
C14 C 0.6301(3) 0.14259(18) 0.13739(19) 0.0342(7) Uani 1 1 d . . . .
C15 C 0.7203(4) 0.1276(2) 0.0871(2) 0.0457(8) Uani 1 1 d . . . .
H15 H 0.777679 0.086595 0.101447 0.055 Uiso 1 1 calc R . . .
C16 C 0.7258(4) 0.1730(3) 0.0160(2) 0.0567(10) Uani 1 1 d . . . .
H16 H 0.785925 0.161642 -0.017222 0.068 Uiso 1 1 calc R . . .
C17 C 0.6431(4) 0.2346(3) -0.0058(2) 0.0593(11) Uani 1 1 d . . . .
H17 H 0.648915 0.266087 -0.052426 0.071 Uiso 1 1 calc R . . .
C18 C 0.5518(4) 0.2493(2) 0.0421(3) 0.0547(10) Uani 1 1 d . . . .
H18 H 0.495066 0.290471 0.026985 0.066 Uiso 1 1 calc R . . .
C19 C 0.5426(3) 0.20343(19) 0.1131(2) 0.0399(8) Uani 1 1 d . . . .
C20 C 0.4219(3) 0.3285(2) 0.1963(3) 0.0452(8) Uani 1 1 d . . . .
H20 H 0.385623 0.350263 0.141232 0.054 Uiso 0.543(10) 1 calc R P A 1
H20A H 0.386843 0.356997 0.144701 0.054 Uiso 0.457(10) 1 calc R P A 2
C21 C 0.5530(4) 0.3631(2) 0.2233(4) 0.0682(14) Uani 1 1 d . . . .
H21A H 0.606054 0.348236 0.182937 0.082 Uiso 1 1 calc R . . .
H21B H 0.589789 0.341490 0.277655 0.082 Uiso 1 1 calc R . . .
C22 C 0.5460(4) 0.4539(2) 0.2289(3) 0.0605(12) Uani 1 1 d . . . .
H22A H 0.629474 0.475106 0.247527 0.073 Uiso 1 1 calc R . . .
H22B H 0.514993 0.475502 0.173553 0.073 Uiso 1 1 calc R . . .
C23 C 0.4609(4) 0.4797(2) 0.2892(3) 0.0579(11) Uani 1 1 d . . . .
H23A H 0.451906 0.537145 0.287019 0.069 Uiso 1 1 calc R . . .
H23B H 0.498929 0.465214 0.346034 0.069 Uiso 1 1 calc R . . .
C24 C 0.3311(4) 0.4411(2) 0.2685(3) 0.0606(11) Uani 1 1 d . . . .
H24A H 0.283414 0.453768 0.312607 0.073 Uiso 1 1 calc R . . .
H24B H 0.286924 0.463291 0.216303 0.073 Uiso 1 1 calc R . . .
C25 C 0.3390(4) 0.3507(2) 0.2599(3) 0.0559(10) Uani 1 1 d . . . .
H25A H 0.372815 0.327615 0.314034 0.067 Uiso 1 1 calc R . . .
H25B H 0.255580 0.329214 0.242018 0.067 Uiso 1 1 calc R . . .
C26 C 0.2620(6) 0.1989(4) 0.1298(6) 0.0381(17) Uani 0.543(10) 1 d . P A 1
H26 H 0.201902 0.195281 0.168896 0.046 Uiso 0.543(10) 1 calc R P A 1
C27 C 0.2674(19) 0.1156(13) 0.0842(15) 0.081(8) Uani 0.543(10) 1 d . P A 1
H27A H 0.317642 0.119979 0.039908 0.097 Uiso 0.543(10) 1 calc R P A 1
H27B H 0.305263 0.075776 0.124159 0.097 Uiso 0.543(10) 1 calc R P A 1
C28 C 0.1289(10) 0.0904(5) 0.0458(8) 0.060(3) Uani 0.543(10) 1 d . P A 1
H28A H 0.127004 0.036579 0.023837 0.072 Uiso 0.543(10) 1 calc R P A 1
H28B H 0.075180 0.093064 0.088234 0.072 Uiso 0.543(10) 1 calc R P A 1
C29 C 0.0880(8) 0.1474(5) -0.0216(5) 0.040(2) Uani 0.457(10) 1 d . P A 1
H29A H 0.011252 0.128807 -0.056035 0.048 Uiso 0.457(10) 1 calc R P A 1
H29B H 0.151616 0.152329 -0.057125 0.048 Uiso 0.457(10) 1 calc R P A 1
C30 C 0.0657(18) 0.2280(13) 0.0164(14) 0.121(9) Uani 0.543(10) 1 d . P A 1
H30A H 0.011170 0.223302 0.058204 0.146 Uiso 0.543(10) 1 calc R P A 1
H30B H 0.029378 0.265639 -0.026487 0.146 Uiso 0.543(10) 1 calc R P A 1
C31 C 0.1634(9) 0.2429(7) 0.0961(8) 0.051(3) Uani 0.457(10) 1 d . P A 2
H31A H 0.131292 0.219685 0.143280 0.061 Uiso 0.457(10) 1 calc R P A 2
H31B H 0.177246 0.299415 0.106453 0.061 Uiso 0.457(10) 1 calc R P A 2

loop_
_atom_site_aniso_label
_atom_site_aniso_U_11
_atom_site_aniso_U_22
_atom_site_aniso_U_33
_atom_site_aniso_U_23
_atom_site_aniso_U_13
_atom_site_aniso_U_12
Cr1 0.0340(3) 0.0293(3) 0.0772(5) 0.0094(3) 0.0237(3) 0.0066(2)
Cl1 0.0680(7) 0.0675(7) 0.1140(10) -0.0025(7) 0.0542(7) 0.0030(6)
P1 0.0236(11) 0.0225(10) 0.029(2) -0.0014(18) 0.0018(18) 0.0002(7)
P2 0.0277(11) 0.0290(10) 0.032(2) 0.0010(17) 0.0012(16) 0.0006(7)
C0AA 0.020(3) 0.031(4) 0.027(4) -0.004(3) 0.002(3) 0.002(2)
C1 0.0253(14) 0.0279(15) 0.0379(16) 0.0003(12) 0.0028(12) 0.0022(11)
C2 0.0286(15) 0.0320(16) 0.0380(16) -0.0017(12) 0.0051(12) 0.0047(12)
C3 0.0462(19) 0.0412(18) 0.0407(18) 0.0112(14) 0.0150(15) 0.0163(15)
C3AA 0.041(5) 0.036(4) 0.048(6) -0.014(4) -0.010(4) 0.008(3)
C4 0.0332(16) 0.0338(17) 0.066(2) 0.0115(16) 0.0181(15) 0.0086(14)
C4AA 0.035(4) 0.070(5) 0.056(5) -0.013(4) -0.001(4) -0.012(4)
C5 0.0242(14) 0.0270(15) 0.060(2) 0.0040(14) 0.0034(13) 0.0020(12)
C5AA 0.046(8) 0.036(7) 0.024(4) 0.010(5) -0.013(4) 0.017(5)
C6 0.0394(19) 0.0340(19) 0.088(3) -0.0060(19) -0.0133(19) -0.0046(15)
C7 0.064(3) 0.051(2) 0.079(3) -0.022(2) 0.001(2) -0.004(2)
C7AA 0.050(5) 0.046(4) 0.074(6) 0.012(4) -0.023(5) -0.002(4)
C8 0.056(2) 0.042(2) 0.109(4) 0.028(2) 0.041(2) 0.0076(18)
C8AA 0.021(5) 0.017(7) 0.110(15) -0.007(6) 0.001(7) 0.005(4)
C9 0.061(3) 0.042(2) 0.108(4) 0.032(2) 0.024(3) 0.0070(19)
C10 0.109(4) 0.064(3) 0.042(2) 0.0091(19) 0.026(2) 0.028(3)
C11 0.088(3) 0.089(4) 0.042(2) 0.010(2) -0.015(2) 0.001(3)
C12 0.0387(17) 0.0339(17) 0.0431(17) -0.0086(14) -0.0013(14) 0.0009(14)
C13 0.0346(17) 0.0375(18) 0.071(2) -0.0054(17) -0.0017(17) -0.0035(14)
C14 0.0363(16) 0.0270(15) 0.0361(16) -0.0012(12) -0.0030(13) -0.0079(12)
C15 0.052(2) 0.0423(19) 0.0422(18) -0.0041(15) 0.0071(16) -0.0036(16)
C16 0.072(3) 0.062(3) 0.0365(18) -0.0026(17) 0.0101(18) -0.018(2)
C17 0.073(3) 0.060(3) 0.0393(19) 0.0122(18) -0.0084(19) -0.027(2)
C18 0.057(2) 0.043(2) 0.054(2) 0.0146(17) -0.0218(19) -0.0124(18)
C19 0.0385(17) 0.0286(16) 0.0462(18) 0.0016(13) -0.0109(14) -0.0067(13)
C20 0.0293(16) 0.0273(16) 0.075(2) 0.0023(16) -0.0045(16) 0.0002(13)
C21 0.0316(18) 0.0317(19) 0.133(4) -0.007(2) -0.010(2) -0.0024(15)
C22 0.042(2) 0.0319(19) 0.100(3) 0.001(2) -0.008(2) -0.0083(16)
C23 0.065(3) 0.0301(18) 0.072(3) 0.0010(17) -0.010(2) -0.0085(17)
C24 0.059(2) 0.040(2) 0.083(3) -0.012(2) 0.013(2) -0.0019(18)
C25 0.058(2) 0.0353(19) 0.072(3) -0.0044(18) 0.003(2) -0.0103(17)
C26 0.034(3) 0.038(3) 0.041(4) 0.001(3) 0.003(3) -0.003(3)
C27 0.069(11) 0.043(9) 0.107(14) 0.014(8) -0.055(9) -0.017(7)
C28 0.073(6) 0.036(4) 0.060(6) 0.004(4) -0.021(5) -0.015(4)
C29 0.028(4) 0.063(5) 0.030(4) -0.004(3) 0.005(3) -0.002(4)
C30 0.052(10) 0.105(14) 0.187(18) -0.079(12) -0.037(10) 0.021(9)
C31 0.028(4) 0.048(5) 0.075(7) -0.016(5) 0.005(4) 0.005(4)

loop_
_atom_type_symbol
_atom_type_description
_atom_type_scat_dispersion_real
_atom_type_scat_dispersion_imag
_atom_type_scat_source
C C 0.0033 0.0016 'International Tables Vol C Tables 4.2.6.8 and 6.1.1.4'
H H 0.0000 0.0000 'International Tables Vol C Tables 4.2.6.8 and 6.1.1.4'
Cl Cl 0.1484 0.1585 'International Tables Vol C Tables 4.2.6.8 and 6.1.1.4'
Cr Cr 0.3209 0.6236 'International Tables Vol C Tables 4.2.6.8 and 6.1.1.4'
P P 0.1023 0.0942 'International Tables Vol C Tables 4.2.6.8 and 6.1.1.4'

loop_
_geom_angle_atom_site_label_1
_geom_angle_atom_site_label_2
_geom_angle_atom_site_label_3
_geom_angle
Cl1 Cr1 P1 110.75(15)
Cl1 Cr1 P2 104.52(15)
Cl1 Cr1 C2 141.80(9)
Cl1 Cr1 C3 112.56(9)
Cl1 Cr1 C4 109.04(9)
Cl1 Cr1 C5 133.39(9)
P2 Cr1 C5 106.64(16)
C1 Cr1 Cl1 169.33(9)
C1 Cr1 P1 78.03(16)
C1 Cr1 P2 84.73(17)
C1 Cr1 C2 37.15(11)
C1 Cr1 C3 60.90(11)
C1 Cr1 C4 60.53(11)
C1 Cr1 C5 36.65(11)
C2 Cr1 P1 98.73(17)
C2 Cr1 P2 102.13(17)
C2 Cr1 C3 35.99(12)
C2 Cr1 C4 60.32(11)
C2 Cr1 C5 60.71(11)
C3 Cr1 P1 134.39(17)
C3 Cr1 P2 138.12(18)
C3 Cr1 C4 36.19(13)
C3 Cr1 C5 59.87(12)
C4 Cr1 P1 133.80(16)
C4 Cr1 P2 141.69(17)
C4 Cr1 C5 35.35(12)
C5 Cr1 P1 98.69(16)
C0AA P1 Cr1 120.2(4)
C0AA P1 C20 106.7(4)
C19 P1 Cr1 101.9(3)
C19 P1 C0AA 103.2(3)
C19 P1 C20 109.3(4)
C20 P1 Cr1 114.5(3)
C19 P2 Cr1 101.6(3)
C20 P2 Cr1 133.2(3)
C20 P2 C19 99.9(3)
C20 P2 C26 102.7(4)
C26 P2 Cr1 109.9(3)
C26 P2 C19 106.9(3)
C8AA C0AA P1 105.1(9)
C31 C0AA P1 116.9(6)
C31 C0AA C8AA 105.2(10)
C2 C1 Cr1 73.44(17)
C2 C1 C14 125.2(3)
C5 C1 Cr1 75.52(18)
C5 C1 C2 108.4(3)
C5 C1 C14 126.4(3)
C14 C1 Cr1 117.5(2)
C1 C2 Cr1 69.41(17)
C1 C2 C12 124.8(3)
C3 C2 Cr1 73.03(19)
C3 C2 C1 107.3(3)
C3 C2 C12 127.8(3)
C12 C2 Cr1 124.0(2)
C2 C3 Cr1 70.98(18)
C2 C3 C4 108.1(3)
C2 C3 C10 127.0(4)
C4 C3 Cr1 72.21(19)
C4 C3 C10 124.9(4)
C10 C3 Cr1 123.7(3)
C4AA C3AA C8AA 104.0(9)
C3 C4 Cr1 71.60(19)
C3 C4 C8 125.8(4)
C5 C4 Cr1 72.85(18)
C5 C4 C3 108.8(3)
C5 C4 C8 125.2(4)
C8 C4 Cr1 124.7(2)
C3AA C4AA C5AA 101.9(8)
C1 C5 Cr1 67.83(17)
C1 C5 C6 125.3(3)
C4 C5 Cr1 71.80(19)
C4 C5 C1 107.2(3)
C4 C5 C6 127.3(3)
C6 C5 Cr1 128.8(2)
C31 C5AA C4AA 106.8(8)
C5 C6 C7 112.7(3)
C26 C7AA C30 109.6(11)
C9 C8 C4 114.0(3)
C0AA C8AA C3AA 102.7(14)
C3 C10 C11 114.7(4)
C2 C12 C13 113.1(3)
C15 C14 C1 120.3(3)
C15 C14 C19 118.4(3)
C19 C14 C1 121.3(3)
C16 C15 C14 120.9(4)
C17 C16 C15 120.6(4)
C16 C17 C18 119.3(4)
C17 C18 C19 121.3(4)
C14 C19 P1 120.9(3)
C14 C19 P2 114.7(3)
C18 C19 P1 119.6(4)
C18 C19 P2 125.7(3)
C18 C19 C14 119.4(4)
C21 C20 P1 112.8(3)
C21 C20 P2 113.3(3)
C25 C20 P1 117.0(3)
C25 C20 P2 106.1(3)
C25 C20 C21 109.8(4)
C20 C21 C22 110.1(3)
C23 C22 C21 111.4(4)
C22 C23 C24 112.0(3)
C25 C24 C23 112.1(3)
C20 C25 C24 110.8(3)
C7AA C26 P2 117.0(6)
C7AA C26 C27 104.7(11)
C27 C26 P2 108.2(8)
C28 C27 C26 108.1(13)
C29 C28 C27 105.4(11)
C28 C29 C30 109.3(11)
C29 C30 C7AA 102.4(12)
C5AA C31 C0AA 104.8(9)

loop_
_geom_bond_atom_site_label_1
_geom_bond_atom_site_label_2
_geom_bond_distance
Cr1 Cl1 2.2736(12)
Cr1 P1 2.578(6)
Cr1 P2 2.311(6)
Cr1 C1 2.223(3)
Cr1 C2 2.276(3)
Cr1 C3 2.303(3)
Cr1 C4 2.311(3)
Cr1 C5 2.325(3)
P1 C0AA 1.859(9)
P1 C19 1.655(7)
P1 C20 1.913(7)
P2 C19 1.989(7)
P2 C20 1.817(7)
P2 C26 1.860(8)
C0AA C8AA 1.58(2)
C0AA C31 1.523(12)
C1 C2 1.434(4)
C1 C5 1.433(4)
C1 C14 1.490(4)
C2 C3 1.415(5)
C2 C12 1.508(4)
C3 C4 1.433(5)
C3 C10 1.498(5)
C3AA C4AA 1.526(12)
C3AA C8AA 1.64(3)
C4 C5 1.407(5)
C4 C8 1.513(5)
C4AA C5AA 1.652(16)
C5 C6 1.503(5)
C5AA C31 1.474(16)
C6 C7 1.510(6)
C7AA C26 1.493(12)
C7AA C30 1.69(2)
C8 C9 1.493(6)
C10 C11 1.504(7)
C12 C13 1.517(5)
C14 C15 1.392(5)
C14 C19 1.403(5)
C15 C16 1.386(5)
C16 C17 1.374(7)
C17 C18 1.375(6)
C18 C19 1.397(5)
C20 C21 1.528(5)
C20 C25 1.517(6)
C21 C22 1.529(5)
C22 C23 1.511(6)
C23 C24 1.531(6)
C24 C25 1.527(5)
C26 C27 1.59(2)
C27 C28 1.58(2)
C28 C29 1.461(12)
C29 C30 1.52(2)
